data_2234409
loop_
_publ_author_name
'Lv, Chun-Lei'
'Chen, Jian-Hui'
'Zhang, Yu-Zhe'
'Lu, Ding-Qiang'
'OuYang, Ping-Kai'

_publ_section_title
;
 (4<i>R</i>*,5<i>R</i>*)-Diethyl
 2-(4-nitrophenyl)-1,3-dioxolane-4,5-dicarboxylate
;
_journal_coeditor_code SU2384
_journal_issue 4
_journal_name_full 'Acta Crystallographica Section E'
_journal_page_first o1128
_journal_paper_doi 10.1107/S160053681201118X
_journal_volume 68
_journal_year 2012
_chemical_formula_iupac 'C15 H17 N O8'
_chemical_formula_moiety 'C15 H17 N O8'
_chemical_formula_sum 'C15 H17 N O8'
_chemical_formula_weight 339.30
_chemical_name_systematic
;
(4<i>R</i>*,5<i>R</i>*)-Diethyl
2-(4-nitrophenyl)-1,3-dioxolane-4,5-dicarboxylate
;
_space_group_IT_number 4
_symmetry_cell_setting monoclinic
_symmetry_space_group_name_Hall 'P 2yb'
_symmetry_space_group_name_H-M 'P 1 21 1'
_atom_sites_solution_hydrogens geom
_atom_sites_solution_primary direct
_atom_sites_solution_secondary difmap
_audit_creation_method SHELXL-97
_cell_angle_alpha 90.00
_cell_angle_beta 112.27(3)
_cell_angle_gamma 90.00
_cell_formula_units_Z 2
_cell_length_a 12.261(3)
_cell_length_b 4.5200(9)
_cell_length_c 15.656(3)
_cell_measurement_reflns_used 25
_cell_measurement_temperature 293(2)
_cell_measurement_theta_max 13
_cell_measurement_theta_min 9
_cell_volume 802.9(3)
_computing_cell_refinement 'CAD-4 Software (Enraf--Nonius, 1989)'
_computing_data_collection 'CAD-4 Software (Enraf--Nonius, 1989)'
_computing_data_reduction 'XCAD4 (Harms & Wocadlo, 1995)'
_computing_molecular_graphics 'PLATON (Spek, 2009)'
_computing_publication_material 'SHELXL97 (Sheldrick, 2008)'
_computing_structure_refinement 'SHELXL97 (Sheldrick, 2008)'
_computing_structure_solution 'SHELXS97 (Sheldrick, 2008)'
_diffrn_ambient_temperature 293(2)
_diffrn_measured_fraction_theta_full 0.997
_diffrn_measured_fraction_theta_max 0.997
_diffrn_measurement_device_type 'Enraf-Nonius CAD-4'
_diffrn_measurement_method \w/2\q
_diffrn_radiation_monochromator graphite
_diffrn_radiation_source 'fine-focus sealed tube'
_diffrn_radiation_type MoK\a
_diffrn_radiation_wavelength 0.71073
_diffrn_reflns_av_R_equivalents 0.0170
_diffrn_reflns_av_sigmaI/netI 0.0317
_diffrn_reflns_limit_h_max 14
_diffrn_reflns_limit_h_min 0
_diffrn_reflns_limit_k_max 5
_diffrn_reflns_limit_k_min -5
_diffrn_reflns_limit_l_max 17
_diffrn_reflns_limit_l_min -18
_diffrn_reflns_number 3062
_diffrn_reflns_theta_full 25.31
_diffrn_reflns_theta_max 25.31
_diffrn_reflns_theta_min 1.41
_diffrn_standards_decay_% 1
_diffrn_standards_interval_count 200
_diffrn_standards_interval_time 120
_diffrn_standards_number 3
_exptl_absorpt_coefficient_mu 0.115
_exptl_absorpt_correction_T_max 0.9886
_exptl_absorpt_correction_T_min 0.9662
_exptl_absorpt_correction_type psi-scan
_exptl_absorpt_process_details '(North <i>et al.</i>, 1968)'
_exptl_crystal_colour colourless
_exptl_crystal_density_diffrn 1.403
_exptl_crystal_density_method 'not measured'
_exptl_crystal_description block
_exptl_crystal_F_000 356
_exptl_crystal_size_max 0.30
_exptl_crystal_size_mid 0.20
_exptl_crystal_size_min 0.10
_refine_diff_density_max 0.209
_refine_diff_density_min -0.162
_refine_ls_extinction_coef 0.036(9)
_refine_ls_extinction_expression Fc^*^=kFc[1+0.001xFc^2^\l^3^/sin(2\q)]^-1/4^
_refine_ls_extinction_method 'SHELXL97 (Sheldrick, 2008)'
_refine_ls_goodness_of_fit_ref 1.006
_refine_ls_hydrogen_treatment constr
_refine_ls_matrix_type full
_refine_ls_number_parameters 218
_refine_ls_number_reflns 1660
_refine_ls_number_restraints 1
_refine_ls_restrained_S_all 1.006
_refine_ls_R_factor_all 0.0580
_refine_ls_R_factor_gt 0.0459
_refine_ls_shift/su_max 0.000
_refine_ls_shift/su_mean 0.000
_refine_ls_structure_factor_coef Fsqd
_refine_ls_weighting_details 'calc w=1/[\s^2^(Fo^2^)+(0.1000P)^2^+0.0700P] where P=(Fo^2^+2Fc^2^)/3'
_refine_ls_weighting_scheme calc
_refine_ls_wR_factor_gt 0.1300
_refine_ls_wR_factor_ref 0.1421
_reflns_number_gt 1364
_reflns_number_total 1660
_reflns_threshold_expression I>2sigma(I)
_cod_data_source_file su2384.cif
_cod_data_source_block I
_cod_original_sg_symbol_H-M 'P 21'
_cod_database_code 2234409
_cod_database_fobs_code 2234409

loop_
_symmetry_equiv_pos_as_xyz
'x, y, z'
'-x, y+1/2, -z'

loop_
_atom_site_type_symbol
_atom_site_label
_atom_site_fract_x
_atom_site_fract_y
_atom_site_fract_z
_atom_site_U_iso_or_equiv
_atom_site_adp_type
_atom_site_calc_flag
_atom_site_refinement_flags
_atom_site_occupancy
_atom_site_symmetry_multiplicity
N N1 0.1597(5) 0.1051(17) 0.6035(3) 0.1016(18) Uani d . 1 1
C C1 0.3496(4) -0.1471(14) 0.4814(3) 0.0770(14) Uani d . 1 1
H H1A 0.4154 -0.2670 0.4932 0.092 Uiso calc R 1 1
O O1 0.0820(6) 0.276(2) 0.5904(4) 0.163(3) Uani d . 1 1
C C2 0.3039(4) -0.1052(17) 0.5489(3) 0.0902(18) Uani d . 1 1
H H2A 0.3396 -0.1929 0.6066 0.108 Uiso calc R 1 1
O O2 0.2028(4) -0.0395(18) 0.6735(3) 0.146(3) Uani d . 1 1
O O3 0.26487(19) -0.1203(6) 0.23682(14) 0.0483(6) Uani d . 1 1
C C3 0.2075(4) 0.0631(14) 0.5303(3) 0.0703(12) Uani d . 1 1
O O4 0.40116(19) 0.2240(6) 0.31395(14) 0.0465(6) Uani d . 1 1
C C4 0.1556(4) 0.2006(17) 0.4495(3) 0.0924(19) Uani d . 1 1
H H4A 0.0895 0.3184 0.4387 0.111 Uiso calc R 1 1
O O5 0.5315(2) 0.1545(8) 0.14859(18) 0.0685(8) Uani d . 1 1
C C5 0.2020(4) 0.1647(15) 0.3817(3) 0.0855(17) Uani d . 1 1
H H5A 0.1675 0.2616 0.3254 0.103 Uiso calc R 1 1
C C6 0.2981(3) -0.0121(9) 0.3972(2) 0.0490(9) Uani d . 1 1
O O6 0.5589(3) -0.1270(9) 0.2711(2) 0.0884(11) Uani d . 1 1
C C7 0.3507(3) -0.0501(8) 0.3259(2) 0.0469(8) Uani d . 1 1
H H7A 0.4116 -0.2038 0.3455 0.056 Uiso calc R 1 1
C C8 0.4003(3) 0.2225(8) 0.2239(2) 0.0445(8) Uani d . 1 1
H H8A 0.3970 0.4254 0.2010 0.053 Uiso calc R 1 1
O O7 0.1014(2) 0.2755(6) 0.15578(16) 0.0555(7) Uani d . 1 1
C C9 0.2829(3) 0.0569(8) 0.1691(2) 0.0452(8) Uani d . 1 1
H H9A 0.2942 -0.0709 0.1226 0.054 Uiso calc R 1 1
O O8 0.1850(2) 0.4257(7) 0.05872(16) 0.0650(8) Uani d . 1 1
C C10 0.5053(3) 0.0613(9) 0.2180(3) 0.0525(9) Uani d . 1 1
C C11 0.6333(4) 0.0176(15) 0.1381(3) 0.0895(16) Uani d . 1 1
H H11A 0.6229 -0.1952 0.1325 0.107 Uiso calc R 1 1
H H11B 0.7040 0.0595 0.1917 0.107 Uiso calc R 1 1
C C12 0.6445(5) 0.1387(18) 0.0547(4) 0.107(2) Uani d . 1 1
H H12A 0.7100 0.0469 0.0457 0.161 Uiso calc R 1 1
H H12B 0.6573 0.3484 0.0616 0.161 Uiso calc R 1 1
H H12C 0.5735 0.1000 0.0022 0.161 Uiso calc R 1 1
C C13 0.1838(3) 0.2735(8) 0.1218(2) 0.0449(8) Uani d . 1 1
C C14 0.0027(4) 0.4800(12) 0.1144(3) 0.0712(12) Uani d . 1 1
H H14A 0.0301 0.6610 0.0960 0.085 Uiso calc R 1 1
H H14B -0.0562 0.3910 0.0601 0.085 Uiso calc R 1 1
C C15 -0.0484(5) 0.5452(19) 0.1824(4) 0.117(2) Uani d . 1 1
H H15A -0.1132 0.6799 0.1563 0.175 Uiso calc R 1 1
H H15B 0.0103 0.6335 0.2359 0.175 Uiso calc R 1 1
H H15C -0.0761 0.3653 0.1998 0.175 Uiso calc R 1 1

loop_
_atom_site_aniso_label
_atom_site_aniso_U_11
_atom_site_aniso_U_22
_atom_site_aniso_U_33
_atom_site_aniso_U_12
_atom_site_aniso_U_13
_atom_site_aniso_U_23
N1 0.105(3) 0.139(5) 0.084(3) -0.026(4) 0.062(3) -0.016(3)
C1 0.071(2) 0.095(4) 0.068(2) 0.019(3) 0.030(2) 0.030(3)
O1 0.183(5) 0.223(8) 0.135(4) 0.052(7) 0.119(4) 0.004(5)
C2 0.093(3) 0.125(5) 0.056(2) 0.000(4) 0.032(2) 0.028(3)
O2 0.176(4) 0.200(7) 0.094(2) -0.031(5) 0.089(3) 0.015(4)
O3 0.0611(13) 0.0358(12) 0.0482(12) -0.0079(12) 0.0209(10) -0.0006(10)
C3 0.073(2) 0.091(3) 0.056(2) -0.022(3) 0.0355(19) -0.011(2)
O4 0.0525(12) 0.0379(13) 0.0504(12) -0.0032(11) 0.0208(9) -0.0071(11)
C4 0.088(3) 0.130(5) 0.072(3) 0.036(4) 0.045(2) 0.007(4)
O5 0.0702(16) 0.073(2) 0.0773(16) 0.0163(16) 0.0448(13) 0.0028(16)
C5 0.090(3) 0.112(5) 0.060(2) 0.045(3) 0.036(2) 0.021(3)
C6 0.0488(17) 0.048(2) 0.0468(17) -0.0029(17) 0.0141(14) 0.0011(16)
O6 0.090(2) 0.078(2) 0.117(2) 0.034(2) 0.0619(19) 0.033(2)
C7 0.0506(17) 0.0374(18) 0.0508(17) 0.0003(16) 0.0169(14) 0.0011(15)
C8 0.0494(17) 0.0367(17) 0.0495(16) -0.0036(16) 0.0212(14) -0.0032(16)
O7 0.0547(13) 0.0584(17) 0.0582(13) 0.0070(13) 0.0267(11) 0.0119(13)
C9 0.0597(19) 0.0338(17) 0.0486(16) -0.0033(16) 0.0279(15) -0.0046(15)
O8 0.0735(16) 0.071(2) 0.0550(13) 0.0023(16) 0.0290(12) 0.0172(15)
C10 0.058(2) 0.043(2) 0.062(2) -0.0007(19) 0.0291(17) -0.0052(19)
C11 0.090(3) 0.095(4) 0.109(3) 0.022(3) 0.066(3) -0.007(3)
C12 0.112(4) 0.124(6) 0.118(4) 0.014(4) 0.081(3) -0.009(4)
C13 0.0490(17) 0.0425(19) 0.0401(15) -0.0088(15) 0.0135(14) -0.0045(15)
C14 0.061(2) 0.073(3) 0.078(3) 0.017(2) 0.0242(19) 0.014(2)
C15 0.100(4) 0.136(7) 0.133(4) 0.057(5) 0.065(3) 0.027(5)

loop_
_atom_type_symbol
_atom_type_description
_atom_type_scat_dispersion_real
_atom_type_scat_dispersion_imag
_atom_type_scat_source
C C 0.0033 0.0000 'International Tables Vol C Tables 4.2.6.8 and 6.1.1.4'
H H 0.0000 0.0000 'International Tables Vol C Tables 4.2.6.8 and 6.1.1.4'
N N 0.0061 0.0000 'International Tables Vol C Tables 4.2.6.8 and 6.1.1.4'
O O 0.0106 0.0000 'International Tables Vol C Tables 4.2.6.8 and 6.1.1.4'

loop_
_geom_angle_atom_site_label_1
_geom_angle_atom_site_label_2
_geom_angle_atom_site_label_3
_geom_angle
O1 N1 O2 123.7(5)
O1 N1 C3 118.6(6)
O2 N1 C3 117.7(6)
C6 C1 C2 120.0(5)
C6 C1 H1A 120.0
C2 C1 H1A 120.0
C3 C2 C1 119.4(4)
C3 C2 H2A 120.3
C1 C2 H2A 120.3
C9 O3 C7 109.9(3)
C4 C3 C2 122.3(4)
C4 C3 N1 119.1(5)
C2 C3 N1 118.6(5)
C8 O4 C7 106.7(3)
C3 C4 C5 118.9(5)
C3 C4 H4A 120.6
C5 C4 H4A 120.6
C10 O5 C11 116.5(4)
C6 C5 C4 120.4(4)
C6 C5 H5A 119.8
C4 C5 H5A 119.8
C5 C6 C1 118.9(4)
C5 C6 C7 121.4(3)
C1 C6 C7 119.7(3)
O4 C7 O3 105.1(3)
O4 C7 C6 109.2(3)
O3 C7 C6 112.8(3)
O4 C7 H7A 109.9
O3 C7 H7A 109.9
C6 C7 H7A 109.9
O4 C8 C10 112.4(3)
O4 C8 C9 102.0(2)
C10 C8 C9 111.4(3)
O4 C8 H8A 110.3
C10 C8 H8A 110.3
C9 C8 H8A 110.3
C13 O7 C14 117.5(3)
O3 C9 C13 114.1(3)
O3 C9 C8 103.5(2)
C13 C9 C8 111.1(3)
O3 C9 H9A 109.3
C13 C9 H9A 109.3
C8 C9 H9A 109.3
O6 C10 O5 124.1(4)
O6 C10 C8 123.8(3)
O5 C10 C8 112.1(3)
O5 C11 C12 108.3(4)
O5 C11 H11A 110.0
C12 C11 H11A 110.0
O5 C11 H11B 110.0
C12 C11 H11B 110.0
H11A C11 H11B 108.4
C11 C12 H12A 109.5
C11 C12 H12B 109.5
H12A C12 H12B 109.5
C11 C12 H12C 109.5
H12A C12 H12C 109.5
H12B C12 H12C 109.5
O8 C13 O7 125.3(3)
O8 C13 C9 120.8(3)
O7 C13 C9 113.9(3)
C15 C14 O7 108.5(4)
C15 C14 H14A 110.0
O7 C14 H14A 110.0
C15 C14 H14B 110.0
O7 C14 H14B 110.0
H14A C14 H14B 108.4
C14 C15 H15A 109.5
C14 C15 H15B 109.5
H15A C15 H15B 109.5
C14 C15 H15C 109.5
H15A C15 H15C 109.5
H15B C15 H15C 109.5

loop_
_geom_bond_atom_site_label_1
_geom_bond_atom_site_label_2
_geom_bond_distance
N1 O1 1.183(9)
N1 O2 1.212(8)
N1 C3 1.483(6)
C1 C6 1.370(5)
C1 C2 1.384(6)
C1 H1A 0.9300
C2 C3 1.341(8)
C2 H2A 0.9300
O3 C9 1.411(4)
O3 C7 1.428(4)
C3 C4 1.335(7)
O4 C8 1.406(4)
O4 C7 1.428(4)
C4 C5 1.391(6)
C4 H4A 0.9300
O5 C10 1.314(5)
O5 C11 1.458(5)
C5 C6 1.367(6)
C5 H5A 0.9300
C6 C7 1.497(5)
O6 C10 1.197(5)
C7 H7A 0.9800
C8 C10 1.512(5)
C8 C9 1.560(4)
C8 H8A 0.9800
O7 C13 1.309(4)
O7 C14 1.465(5)
C9 C13 1.517(5)
C9 H9A 0.9800
O8 C13 1.208(4)
C11 C12 1.470(7)
C11 H11A 0.9700
C11 H11B 0.9700
C12 H12A 0.9600
C12 H12B 0.9600
C12 H12C 0.9600
C14 C15 1.455(7)
C14 H14A 0.9700
C14 H14B 0.9700
C15 H15A 0.9600
C15 H15B 0.9600
C15 H15C 0.9600

loop_
_geom_hbond_atom_site_label_D
_geom_hbond_atom_site_label_H
_geom_hbond_atom_site_label_A
_geom_hbond_site_symmetry_A
_geom_hbond_distance_DH
_geom_hbond_distance_HA
_geom_hbond_distance_DA
_geom_hbond_angle_DHA
C12 H12A O8 2_645 0.96 2.50 3.356(7) 149

loop_
_geom_torsion_atom_site_label_1
_geom_torsion_atom_site_label_2
_geom_torsion_atom_site_label_3
_geom_torsion_atom_site_label_4
_geom_torsion
C6 C1 C2 C3 1.4(9)
C1 C2 C3 C4 -2.1(10)
C1 C2 C3 N1 179.9(6)
O1 N1 C3 C4 -5.3(10)
O2 N1 C3 C4 174.5(6)
O1 N1 C3 C2 172.7(7)
O2 N1 C3 C2 -7.5(9)
C2 C3 C4 C5 0.9(10)
N1 C3 C4 C5 178.9(6)
C3 C4 C5 C6 1.0(10)
C4 C5 C6 C1 -1.6(9)
C4 C5 C6 C7 -179.0(5)
C2 C1 C6 C5 0.5(8)
C2 C1 C6 C7 177.8(5)
C8 O4 C7 O3 -32.8(3)
C8 O4 C7 C6 -154.0(2)
C9 O3 C7 O4 14.8(3)
C9 O3 C7 C6 133.7(3)
C5 C6 C7 O4 67.0(5)
C1 C6 C7 O4 -110.3(4)
C5 C6 C7 O3 -49.4(5)
C1 C6 C7 O3 133.3(4)
C7 O4 C8 C10 -83.6(3)
C7 O4 C8 C9 35.8(3)
C7 O3 C9 C13 -114.2(3)
C7 O3 C9 C8 6.7(3)
O4 C8 C9 O3 -25.9(3)
C10 C8 C9 O3 94.2(3)
O4 C8 C9 C13 97.1(3)
C10 C8 C9 C13 -142.9(3)
C11 O5 C10 O6 -0.6(6)
C11 O5 C10 C8 178.6(4)
O4 C8 C10 O6 24.7(5)
C9 C8 C10 O6 -89.0(4)
O4 C8 C10 O5 -154.5(3)
C9 C8 C10 O5 91.7(4)
C10 O5 C11 C12 177.1(5)
C14 O7 C13 O8 -0.4(5)
C14 O7 C13 C9 179.6(3)
O3 C9 C13 O8 -175.6(3)
C8 C9 C13 O8 67.8(4)
O3 C9 C13 O7 4.4(4)
C8 C9 C13 O7 -112.2(3)
C13 O7 C14 C15 -155.4(5)
